data_4303885
loop_
_publ_author_name
'Michael F. Schettini'
'Guang Wu'
'Trevor W. Hayton'

_publ_section_title
;
Coordination of N-Donor Ligands to a Uranyl(V) \b-Diketiminate Complex
;
_journal_name_full 'Inorganic Chemistry'
_journal_page_first 11799
_journal_page_last 11808
_journal_paper_doi 10.1021/ic9018508
_journal_volume 48
_journal_year 2009
_chemical_formula_sum 'C46 H59 N4 O2 U'
_chemical_formula_weight 938.00
_chemical_name_systematic
; 
 Uranyl(V) Ar2nacnac Bis-pyridine
;
_space_group_IT_number 14
_symmetry_cell_setting monoclinic
_symmetry_space_group_name_Hall '-P 2ybc'
_symmetry_space_group_name_H-M 'P 1 21/c 1'
_atom_sites_solution_hydrogens geom
_atom_sites_solution_primary direct
_atom_sites_solution_secondary difmap
_audit_creation_method SHELXL-97
_cell_angle_alpha 90.00
_cell_angle_beta 110.135(3)
_cell_angle_gamma 90.00
_cell_formula_units_Z 4
_cell_length_a 19.983(2)
_cell_length_b 12.9213(15)
_cell_length_c 17.4665(19)
_cell_measurement_temperature 150(2)
_cell_volume 4234.3(8)
_computing_structure_refinement 'SHELXL-97 (Sheldrick, 1997)'
_computing_structure_solution 'SHELXS-97 (Sheldrick, 1990)'
_diffrn_ambient_temperature 150(2)
_diffrn_measured_fraction_theta_full 0.973
_diffrn_measured_fraction_theta_max 0.973
_diffrn_measurement_device_type 'CCD Area Detector'
_diffrn_measurement_method 'Omega Scan'
_diffrn_radiation_monochromator graphite
_diffrn_radiation_source 'fine-focus sealed tube'
_diffrn_radiation_type MoK\a
_diffrn_radiation_wavelength 0.71073
_diffrn_reflns_av_R_equivalents 0.1599
_diffrn_reflns_av_sigmaI/netI 0.2019
_diffrn_reflns_limit_h_max 24
_diffrn_reflns_limit_h_min -22
_diffrn_reflns_limit_k_max 16
_diffrn_reflns_limit_k_min -16
_diffrn_reflns_limit_l_max 21
_diffrn_reflns_limit_l_min -21
_diffrn_reflns_number 33635
_diffrn_reflns_theta_full 26.55
_diffrn_reflns_theta_max 26.55
_diffrn_reflns_theta_min 1.91
_exptl_absorpt_coefficient_mu 3.874
_exptl_absorpt_correction_T_max 0.426
_exptl_absorpt_correction_T_min 0.282
_exptl_absorpt_correction_type empirical
_exptl_absorpt_process_details 'Psi Scan'
_exptl_crystal_colour Purple
_exptl_crystal_density_diffrn 1.471
_exptl_crystal_density_method 'not measured'
_exptl_crystal_description Prism
_exptl_crystal_F_000 1884
_exptl_crystal_size_max 0.3
_exptl_crystal_size_mid 0.15
_exptl_crystal_size_min 0.01
_refine_diff_density_max 1.817
_refine_diff_density_min -1.164
_refine_diff_density_rms 0.168
_refine_ls_extinction_method none
_refine_ls_goodness_of_fit_ref 0.847
_refine_ls_hydrogen_treatment mixed
_refine_ls_matrix_type full
_refine_ls_number_parameters 466
_refine_ls_number_reflns 8579
_refine_ls_number_restraints 9
_refine_ls_restrained_S_all 0.849
_refine_ls_R_factor_all 0.1532
_refine_ls_R_factor_gt 0.0550
_refine_ls_shift/su_max 0.100
_refine_ls_shift/su_mean 0.001
_refine_ls_structure_factor_coef Fsqd
_refine_ls_weighting_details 'calc w=1/[\s^2^(Fo^2^)+(0.0513P)^2^+0.0000P] where P=(Fo^2^+2Fc^2^)/3'
_refine_ls_weighting_scheme calc
_refine_ls_wR_factor_gt 0.1088
_refine_ls_wR_factor_ref 0.1343
_reflns_number_gt 3808
_reflns_number_total 8579
_reflns_threshold_expression >2sigma(I)
_cod_data_source_file ic9018508_si_001_1.cif
_cod_data_source_block 2
_cod_depositor_comments
;
The following automatic conversions were performed:
'_symmetry_cell_setting' value 'Monoclinic' changed to 'monoclinic'
according to '/home/saulius/struct/CIF-dictionaries/cif_core.dic'
dictionary named 'cif_core.dic' version 2.4.1 from
2010-06-29.

'_exptl_absorpt_correction_type' value 'Empirical' changed to
'empirical' according to
'/home/saulius/struct/CIF-dictionaries/cif_core.dic' dictionary named
'cif_core.dic' version 2.4.1 from 2010-06-29.

Automatic conversion script
Id: cif_fix_enum 1527 2010-12-29 10:47:43Z saulius 
;
_cod_original_cell_volume 4234.4(8)
_cod_database_code 4303885

loop_
_symmetry_equiv_pos_as_xyz
'x, y, z'
'-x, y+1/2, -z+1/2'
'-x, -y, -z'
'x, -y-1/2, z-1/2'

loop_
_atom_site_label
_atom_site_type_symbol
_atom_site_fract_x
_atom_site_fract_y
_atom_site_fract_z
_atom_site_U_iso_or_equiv
_atom_site_adp_type
_atom_site_occupancy
_atom_site_symmetry_multiplicity
_atom_site_calc_flag
_atom_site_refinement_flags
_atom_site_disorder_assembly
_atom_site_disorder_group
C42 C 0.0004(12) 0.2714(17) 0.5677(12) 0.181(9) Uiso 1 1 d D . .
H42 H -0.0479 0.2839 0.5415 0.218 Uiso 1 1 calc R . .
C43 C 0.0271(11) 0.2474(16) 0.6462(12) 0.155(8) Uiso 1 1 d D . .
H43 H -0.0044 0.2456 0.6749 0.186 Uiso 1 1 calc R . .
C38 C 0.3627(6) 0.6774(9) 0.2302(6) 0.054(3) Uani 1 1 d . . .
H38 H 0.3355 0.6646 0.1760 0.064 Uiso 1 1 calc R . .
C37 C 0.4341(6) 0.6559(9) 0.2588(7) 0.057(3) Uani 1 1 d . . .
H37 H 0.4561 0.6289 0.2242 0.068 Uiso 1 1 calc R . .
U1 U 0.30258(2) 0.83016(3) 0.44816(2) 0.03515(14) Uani 1 1 d . . .
O1 O 0.2268(3) 0.8232(5) 0.3561(3) 0.0428(17) Uani 1 1 d . . .
O2 O 0.3855(3) 0.8431(5) 0.5314(3) 0.0374(16) Uani 1 1 d . . .
N1 N 0.2578(4) 0.6975(6) 0.5215(4) 0.036(2) Uani 1 1 d . . .
N2 N 0.2272(4) 0.9188(6) 0.5179(4) 0.032(2) Uani 1 1 d . . .
C1 C 0.2228(6) 1.0215(8) 0.4896(6) 0.040(3) Uani 1 1 d . . .
N4 N 0.3681(4) 0.7375(6) 0.3614(5) 0.035(2) Uani 1 1 d . . .
C15 C 0.1890(6) 0.7838(10) 0.5886(6) 0.046(3) Uani 1 1 d . . .
H15 H 0.1647 0.7733 0.6248 0.055 Uiso 1 1 calc R . .
N3 N 0.3441(4) 0.9880(6) 0.3808(4) 0.035(2) Uani 1 1 d . . .
C14 C 0.1913(5) 0.8868(10) 0.5635(6) 0.042(3) Uani 1 1 d . . .
C36 C 0.4722(6) 0.6746(9) 0.3383(7) 0.050(3) Uani 1 1 d . . .
H36 H 0.5204 0.6579 0.3597 0.060 Uiso 1 1 calc R . .
C4 C 0.2192(8) 1.2193(11) 0.4247(9) 0.080(4) Uani 1 1 d . . .
H4 H 0.2189 1.2849 0.4027 0.096 Uiso 1 1 calc R . .
C16 C 0.2181(5) 0.6950(8) 0.5668(6) 0.044(3) Uani 1 1 d . . .
C32 C 0.3876(6) 1.1610(9) 0.3210(6) 0.055(3) Uani 1 1 d . . .
H32 H 0.4019 1.2200 0.3003 0.066 Uiso 1 1 calc R . .
C2 C 0.2775(6) 1.0904(9) 0.5259(6) 0.049(3) Uani 1 1 d . . .
C30 C 0.4117(6) 1.0143(9) 0.4035(6) 0.042(3) Uani 1 1 d . . .
H30 H 0.4448 0.9706 0.4394 0.051 Uiso 1 1 calc R . .
C20 C 0.3778(7) 0.4984(9) 0.4872(7) 0.058(3) Uani 1 1 d . . .
H20 H 0.4242 0.4741 0.5109 0.069 Uiso 1 1 calc R . .
C25 C 0.4777(6) 0.6260(9) 0.6216(6) 0.058(3) Uani 1 1 d . . .
H25A H 0.5035 0.6445 0.6772 0.086 Uiso 1 1 calc R . .
H25B H 0.4823 0.6801 0.5861 0.086 Uiso 1 1 calc R . .
H25C H 0.4965 0.5627 0.6086 0.086 Uiso 1 1 calc R . .
C18 C 0.2821(6) 0.6078(8) 0.4910(6) 0.043(3) Uani 1 1 d . . .
C27 C 0.1598(7) 0.5927(10) 0.3811(7) 0.058(4) Uani 1 1 d . . .
H27 H 0.152(6) 0.654(8) 0.410(6) 0.070 Uiso 1 1 calc . . .
C6 C 0.1649(6) 1.0514(9) 0.4195(6) 0.049(3) Uani 1 1 d . . .
C22 C 0.2662(7) 0.4919(9) 0.3818(6) 0.054(3) Uani 1 1 d . . .
H22 H 0.2376 0.4615 0.3332 0.065 Uiso 1 1 calc R . .
C24 C 0.3991(6) 0.6111(9) 0.6104(7) 0.048(3) Uani 1 1 d . . .
H24 H 0.381(5) 0.679(7) 0.617(6) 0.058 Uiso 1 1 calc . . .
C10 C 0.1023(6) 0.9820(11) 0.3780(7) 0.058(3) Uani 1 1 d . . .
H10 H 0.112(6) 0.914(8) 0.404(6) 0.070 Uiso 1 1 calc . . .
C7 C 0.3373(7) 1.0634(9) 0.6055(7) 0.054(3) Uani 1 1 d . . .
H7 H 0.339(5) 0.988(8) 0.610(6) 0.065 Uiso 1 1 calc . . .
C11 C 0.0885(6) 0.9679(9) 0.2845(6) 0.065(4) Uani 1 1 d . . .
H11A H 0.1301 0.9386 0.2772 0.097 Uiso 1 1 calc R . .
H11B H 0.0784 1.0339 0.2578 0.097 Uiso 1 1 calc R . .
H11C H 0.0486 0.9224 0.2613 0.097 Uiso 1 1 calc R . .
C21 C 0.3360(7) 0.4588(9) 0.4150(8) 0.060(3) Uani 1 1 d . . .
H21 H 0.3539 0.4100 0.3881 0.072 Uiso 1 1 calc R . .
C33 C 0.3174(6) 1.1336(9) 0.2949(7) 0.054(3) Uani 1 1 d . . .
H33 H 0.2834 1.1736 0.2565 0.065 Uiso 1 1 calc R . .
C39 C 0.3319(6) 0.7177(8) 0.2819(7) 0.049(3) Uani 1 1 d . . .
H39 H 0.2834 0.7324 0.2615 0.058 Uiso 1 1 calc R . .
C23 C 0.2368(7) 0.5653(8) 0.4150(7) 0.048(3) Uani 1 1 d . . .
C26 C 0.3924(6) 0.5434(9) 0.6778(6) 0.065(4) Uani 1 1 d . . .
H26A H 0.3433 0.5399 0.6738 0.098 Uiso 1 1 calc R . .
H26B H 0.4203 0.5721 0.7296 0.098 Uiso 1 1 calc R . .
H26C H 0.4093 0.4751 0.6727 0.098 Uiso 1 1 calc R . .
C34 C 0.2978(6) 1.0469(8) 0.3259(6) 0.046(3) Uani 1 1 d . . .
H34 H 0.2500 1.0283 0.3077 0.056 Uiso 1 1 calc R . .
C17 C 0.2014(6) 0.5950(8) 0.6010(7) 0.059(3) Uani 1 1 d . . .
H17A H 0.2238 0.5385 0.5835 0.088 Uiso 1 1 calc R . .
H17B H 0.1507 0.5845 0.5818 0.088 Uiso 1 1 calc R . .
H17C H 0.2189 0.5984 0.6595 0.088 Uiso 1 1 calc R . .
C19 C 0.3534(6) 0.5731(8) 0.5263(7) 0.051(3) Uani 1 1 d . . .
C28 C 0.1342(7) 0.6179(10) 0.2904(6) 0.076(4) Uani 1 1 d . . .
H28A H 0.1661 0.6667 0.2798 0.114 Uiso 1 1 calc R . .
H28B H 0.0872 0.6471 0.2744 0.114 Uiso 1 1 calc R . .
H28C H 0.1330 0.5556 0.2600 0.114 Uiso 1 1 calc R . .
C35 C 0.4380(6) 0.7191(8) 0.3873(6) 0.044(3) Uani 1 1 d . . .
H35 H 0.4652 0.7368 0.4406 0.052 Uiso 1 1 calc R . .
C31 C 0.4369(6) 1.1010(9) 0.3781(7) 0.052(3) Uani 1 1 d . . .
H31 H 0.4850 1.1186 0.3983 0.062 Uiso 1 1 calc R . .
C12 C 0.0344(6) 1.0252(11) 0.3887(7) 0.085(4) Uani 1 1 d . . .
H12A H 0.0427 1.0361 0.4457 0.127 Uiso 1 1 calc R . .
H12B H -0.0039 0.9767 0.3672 0.127 Uiso 1 1 calc R . .
H12C H 0.0219 1.0897 0.3601 0.127 Uiso 1 1 calc R . .
C13 C 0.1481(6) 0.9631(10) 0.5917(6) 0.071(4) Uani 1 1 d . . .
H13A H 0.1537 1.0309 0.5723 0.106 Uiso 1 1 calc R . .
H13B H 0.1642 0.9636 0.6502 0.106 Uiso 1 1 calc R . .
H13C H 0.0988 0.9436 0.5707 0.106 Uiso 1 1 calc R . .
C8 C 0.4102(6) 1.1006(10) 0.6112(7) 0.081(4) Uani 1 1 d . . .
H8A H 0.4121 1.1746 0.6161 0.121 Uiso 1 1 calc R . .
H8B H 0.4196 1.0804 0.5631 0.121 Uiso 1 1 calc R . .
H8C H 0.4453 1.0704 0.6583 0.121 Uiso 1 1 calc R . .
C29 C 0.1128(6) 0.5035(10) 0.3936(7) 0.077(4) Uani 1 1 d . . .
H29A H 0.1172 0.4444 0.3623 0.116 Uiso 1 1 calc R . .
H29B H 0.0639 0.5254 0.3758 0.116 Uiso 1 1 calc R . .
H29C H 0.1281 0.4854 0.4503 0.116 Uiso 1 1 calc R . .
C9 C 0.3218(7) 1.1040(12) 0.6786(7) 0.104(6) Uani 1 1 d . . .
H9A H 0.3619 1.0910 0.7271 0.155 Uiso 1 1 calc R . .
H9B H 0.2805 1.0697 0.6825 0.155 Uiso 1 1 calc R . .
H9C H 0.3130 1.1771 0.6726 0.155 Uiso 1 1 calc R . .
C5 C 0.1649(7) 1.1517(11) 0.3898(8) 0.068(4) Uani 1 1 d . . .
H5 H 0.1266 1.1730 0.3449 0.081 Uiso 1 1 calc R . .
C41 C 0.0475(10) 0.2766(16) 0.5278(13) 0.155(8) Uiso 1 1 d D . .
C45 C 0.1427(12) 0.2512(16) 0.6512(12) 0.163(8) Uiso 1 1 d D . .
H45 H 0.1912 0.2516 0.6813 0.196 Uiso 1 1 calc R . .
C44 C 0.0963(11) 0.2252(16) 0.6880(13) 0.165(8) Uiso 1 1 d D . .
H44 H 0.1107 0.1939 0.7391 0.198 Uiso 1 1 calc R . .
C46 C 0.1200(11) 0.2772(15) 0.5697(11) 0.156(8) Uiso 1 1 d D . .
H46 H 0.1522 0.2946 0.5441 0.187 Uiso 1 1 calc R . .
C40 C 0.0167(15) 0.308(3) 0.4444(13) 0.42(3) Uiso 1 1 d D . .
H40A H -0.0152 0.2550 0.4140 0.626 Uiso 1 1 calc R . .
H40B H 0.0538 0.3184 0.4220 0.626 Uiso 1 1 calc R . .
H40C H -0.0092 0.3713 0.4413 0.626 Uiso 1 1 calc R . .
C3 C 0.2740(7) 1.1889(9) 0.4927(8) 0.066(4) Uani 1 1 d . . .
H3 H 0.3103 1.2357 0.5176 0.079 Uiso 1 1 calc R . .

loop_
_atom_site_aniso_label
_atom_site_aniso_U_11
_atom_site_aniso_U_22
_atom_site_aniso_U_33
_atom_site_aniso_U_23
_atom_site_aniso_U_13
_atom_site_aniso_U_12
C38 0.055(8) 0.066(8) 0.042(6) -0.006(7) 0.020(6) -0.003(7)
C37 0.056(8) 0.072(9) 0.056(7) 0.008(7) 0.037(6) 0.003(7)
U1 0.0321(2) 0.0439(2) 0.02889(19) 0.0011(2) 0.00991(15) -0.0001(3)
O1 0.041(4) 0.046(4) 0.036(4) 0.003(4) 0.006(3) 0.005(4)
O2 0.040(4) 0.025(4) 0.041(4) 0.000(3) 0.007(3) 0.001(3)
N1 0.036(5) 0.044(6) 0.028(4) 0.008(4) 0.010(4) -0.007(4)
N2 0.023(5) 0.043(5) 0.030(5) 0.005(4) 0.009(4) 0.006(4)
C1 0.038(7) 0.042(7) 0.041(6) -0.002(5) 0.016(5) 0.009(6)
N4 0.034(6) 0.042(5) 0.029(5) -0.005(4) 0.010(4) 0.009(4)
C15 0.030(7) 0.069(8) 0.036(6) 0.001(6) 0.010(5) -0.006(6)
N3 0.028(5) 0.044(5) 0.031(5) 0.005(4) 0.006(4) -0.005(4)
C14 0.029(7) 0.066(8) 0.028(6) -0.007(6) 0.005(5) 0.004(6)
C36 0.040(7) 0.050(7) 0.060(7) 0.003(7) 0.017(6) 0.009(7)
C4 0.082(12) 0.060(9) 0.097(12) 0.023(9) 0.028(10) 0.028(9)
C16 0.031(7) 0.050(8) 0.047(7) 0.017(6) 0.007(6) -0.011(5)
C32 0.050(8) 0.054(8) 0.066(8) 0.021(7) 0.025(6) -0.008(7)
C2 0.048(8) 0.055(8) 0.046(7) -0.014(6) 0.018(6) -0.003(7)
C30 0.031(7) 0.052(7) 0.051(7) 0.011(6) 0.023(5) 0.005(6)
C20 0.069(9) 0.048(8) 0.060(8) 0.001(7) 0.028(7) -0.008(7)
C25 0.050(8) 0.070(9) 0.047(7) 0.006(6) 0.009(6) -0.001(7)
C18 0.042(8) 0.042(7) 0.047(7) 0.013(6) 0.020(6) -0.004(6)
C27 0.065(10) 0.065(9) 0.042(7) -0.002(6) 0.017(7) -0.013(8)
C6 0.046(8) 0.058(8) 0.044(7) 0.007(6) 0.017(6) 0.011(7)
C22 0.076(10) 0.049(8) 0.040(7) 0.000(6) 0.022(7) -0.016(7)
C24 0.047(8) 0.046(7) 0.050(7) 0.008(6) 0.013(6) 0.012(6)
C10 0.030(7) 0.087(10) 0.053(7) 0.022(7) 0.008(6) 0.006(7)
C7 0.054(8) 0.055(8) 0.046(7) -0.013(6) 0.008(6) -0.017(7)
C11 0.047(8) 0.096(10) 0.040(7) 0.006(7) 0.001(6) 0.015(7)
C21 0.076(10) 0.047(8) 0.075(9) 0.003(7) 0.050(8) 0.008(7)
C33 0.038(8) 0.063(9) 0.063(8) 0.020(6) 0.019(6) 0.004(6)
C39 0.055(8) 0.037(6) 0.053(7) 0.001(6) 0.017(6) -0.002(6)
C23 0.066(9) 0.035(7) 0.050(7) 0.000(6) 0.031(7) -0.006(6)
C26 0.040(8) 0.094(10) 0.057(8) 0.018(7) 0.010(6) 0.011(7)
C34 0.031(7) 0.059(8) 0.044(7) 0.010(6) 0.006(5) 0.003(6)
C17 0.059(8) 0.057(8) 0.070(8) 0.013(7) 0.034(7) -0.014(7)
C19 0.055(9) 0.037(7) 0.067(8) 0.017(6) 0.027(7) 0.007(6)
C28 0.077(10) 0.084(10) 0.044(7) -0.003(7) -0.007(7) -0.026(8)
C35 0.055(8) 0.044(7) 0.025(6) -0.001(5) 0.005(6) 0.003(6)
C31 0.037(7) 0.063(8) 0.058(7) 0.000(6) 0.020(6) -0.009(7)
C12 0.053(9) 0.125(13) 0.077(9) 0.008(9) 0.023(7) 0.003(9)
C13 0.075(9) 0.100(11) 0.050(7) 0.005(7) 0.037(7) 0.005(8)
C8 0.056(9) 0.102(11) 0.079(9) 0.016(8) 0.015(7) -0.011(8)
C29 0.073(10) 0.086(10) 0.072(9) -0.002(8) 0.024(8) -0.032(9)
C9 0.086(11) 0.174(16) 0.044(8) -0.042(9) 0.013(7) 0.026(11)
C5 0.054(9) 0.083(11) 0.070(9) 0.013(8) 0.027(7) 0.018(8)
C3 0.063(9) 0.046(9) 0.096(10) -0.003(7) 0.039(8) -0.020(7)

loop_
_atom_type_symbol
_atom_type_description
_atom_type_scat_dispersion_real
_atom_type_scat_dispersion_imag
_atom_type_scat_source
C C 0.0033 0.0016 'International Tables Vol C Tables 4.2.6.8 and 6.1.1.4'
H H 0.0000 0.0000 'International Tables Vol C Tables 4.2.6.8 and 6.1.1.4'
N N 0.0061 0.0033 'International Tables Vol C Tables 4.2.6.8 and 6.1.1.4'
O O 0.0106 0.0060 'International Tables Vol C Tables 4.2.6.8 and 6.1.1.4'
U U -9.6767 9.6646 'International Tables Vol C Tables 4.2.6.8 and 6.1.1.4'

loop_
_geom_angle_atom_site_label_1
_geom_angle_atom_site_label_2
_geom_angle_atom_site_label_3
_geom_angle
_geom_angle_site_symmetry_1
_geom_angle_site_symmetry_3
_geom_angle_publ_flag
C43 C42 C41 116(2) . . ?
C42 C43 C44 125(2) . . ?
C39 C38 C37 119.3(10) . . ?
C36 C37 C38 119.0(10) . . ?
O1 U1 O2 171.8(3) . . ?
O1 U1 N1 94.8(3) . . ?
O2 U1 N1 92.5(3) . . ?
O1 U1 N2 89.8(3) . . ?
O2 U1 N2 96.0(3) . . ?
N1 U1 N2 71.5(3) . . ?
O1 U1 N4 83.9(3) . . ?
O2 U1 N4 90.3(3) . . ?
N1 U1 N4 108.9(3) . . ?
N2 U1 N4 173.7(2) . . ?
O1 U1 N3 86.4(3) . . ?
O2 U1 N3 86.8(3) . . ?
N1 U1 N3 172.7(3) . . ?
N2 U1 N3 101.4(3) . . ?
N4 U1 N3 78.3(2) . . ?
O1 U1 C18 91.7(3) . . ?
O2 U1 C18 93.1(3) . . ?
N1 U1 C18 27.8(2) . . ?
N2 U1 C18 99.1(3) . . ?
N4 U1 C18 81.1(3) . . ?
N3 U1 C18 159.4(3) . . ?
O1 U1 C1 84.7(3) . . ?
O2 U1 C1 98.0(3) . . ?
N1 U1 C1 97.0(3) . . ?
N2 U1 C1 25.7(2) . . ?
N4 U1 C1 152.4(3) . . ?
N3 U1 C1 75.9(3) . . ?
C18 U1 C1 124.3(3) . . ?
C16 N1 C18 124.4(9) . . ?
C16 N1 U1 137.3(7) . . ?
C18 N1 U1 97.9(5) . . ?
C14 N2 C1 122.0(9) . . ?
C14 N2 U1 134.1(7) . . ?
C1 N2 U1 103.6(6) . . ?
C2 C1 N2 120.1(10) . . ?
C2 C1 C6 120.1(10) . . ?
N2 C1 C6 119.6(10) . . ?
C2 C1 U1 103.2(7) . . ?
N2 C1 U1 50.7(4) . . ?
C6 C1 U1 110.0(7) . . ?
C35 N4 C39 116.3(9) . . ?
C35 N4 U1 124.2(6) . . ?
C39 N4 U1 119.0(7) . . ?
C16 C15 C14 129.0(10) . . ?
C30 N3 C34 117.3(9) . . ?
C30 N3 U1 121.1(7) . . ?
C34 N3 U1 121.6(7) . . ?
N2 C14 C15 124.9(10) . . ?
N2 C14 C13 119.4(10) . . ?
C15 C14 C13 115.7(10) . . ?
C37 C36 C35 118.8(10) . . ?
C5 C4 C3 118.7(13) . . ?
N1 C16 C15 123.0(10) . . ?
N1 C16 C17 121.9(11) . . ?
C15 C16 C17 115.1(10) . . ?
C33 C32 C31 119.6(11) . . ?
C1 C2 C3 118.7(11) . . ?
C1 C2 C7 121.2(11) . . ?
C3 C2 C7 119.9(11) . . ?
N3 C30 C31 124.8(10) . . ?
C21 C20 C19 121.4(12) . . ?
C19 C18 N1 121.0(10) . . ?
C19 C18 C23 120.1(11) . . ?
N1 C18 C23 117.9(10) . . ?
C19 C18 U1 101.9(6) . . ?
N1 C18 U1 54.2(4) . . ?
C23 C18 U1 103.4(6) . . ?
C23 C27 C28 113.4(10) . . ?
C23 C27 C29 111.1(10) . . ?
C28 C27 C29 107.6(9) . . ?
C5 C6 C1 118.0(11) . . ?
C5 C6 C10 118.6(11) . . ?
C1 C6 C10 123.3(10) . . ?
C23 C22 C21 124.3(11) . . ?
C26 C24 C19 112.5(10) . . ?
C26 C24 C25 109.7(9) . . ?
C19 C24 C25 114.4(9) . . ?
C6 C10 C12 110.3(11) . . ?
C6 C10 C11 113.0(9) . . ?
C12 C10 C11 108.8(9) . . ?
C8 C7 C9 108.0(10) . . ?
C8 C7 C2 115.1(10) . . ?
C9 C7 C2 111.4(11) . . ?
C20 C21 C22 119.1(11) . . ?
C34 C33 C32 119.1(11) . . ?
N4 C39 C38 123.4(11) . . ?
C22 C23 C18 116.0(11) . . ?
C22 C23 C27 122.7(11) . . ?
C18 C23 C27 121.0(10) . . ?
N3 C34 C33 122.7(10) . . ?
C20 C19 C18 119.0(12) . . ?
C20 C19 C24 120.8(11) . . ?
C18 C19 C24 119.9(10) . . ?
N4 C35 C36 123.0(9) . . ?
C30 C31 C32 116.5(10) . . ?
C4 C5 C6 122.0(12) . . ?
C42 C41 C46 121(2) . . ?
C42 C41 C40 114.0(16) . . ?
C46 C41 C40 122.9(17) . . ?
C44 C45 C46 121(2) . . ?
C45 C44 C43 116(2) . . ?
C45 C46 C41 117(2) . . ?
C4 C3 C2 122.4(12) . . ?

loop_
_geom_bond_atom_site_label_1
_geom_bond_atom_site_label_2
_geom_bond_distance
_geom_bond_site_symmetry_2
_geom_bond_publ_flag
C42 C43 1.326(15) . ?
C42 C41 1.349(16) . ?
C43 C44 1.354(16) . ?
C38 C39 1.359(14) . ?
C38 C37 1.368(14) . ?
C37 C36 1.357(13) . ?
U1 O1 1.792(6) . ?
U1 O2 1.797(6) . ?
U1 N1 2.484(7) . ?
U1 N2 2.515(7) . ?
U1 N4 2.609(8) . ?
U1 N3 2.627(8) . ?
U1 C18 3.032(10) . ?
U1 C1 3.158(10) . ?
N1 C16 1.299(12) . ?
N1 C18 1.428(12) . ?
N2 C14 1.308(12) . ?
N2 C1 1.409(12) . ?
C1 C2 1.383(14) . ?
C1 C6 1.417(13) . ?
N4 C35 1.333(12) . ?
N4 C39 1.352(12) . ?
C15 C16 1.398(14) . ?
C15 C14 1.408(14) . ?
N3 C30 1.317(11) . ?
N3 C34 1.320(11) . ?
C14 C13 1.501(14) . ?
C36 C35 1.390(13) . ?
C4 C5 1.363(17) . ?
C4 C3 1.368(16) . ?
C16 C17 1.508(13) . ?
C32 C33 1.363(14) . ?
C32 C31 1.376(14) . ?
C2 C3 1.390(15) . ?
C2 C7 1.530(15) . ?
C30 C31 1.363(13) . ?
C20 C21 1.351(14) . ?
C20 C19 1.365(14) . ?
C25 C24 1.525(14) . ?
C18 C19 1.416(14) . ?
C18 C23 1.434(14) . ?
C27 C23 1.488(16) . ?
C27 C28 1.522(14) . ?
C27 C29 1.550(15) . ?
C6 C5 1.396(15) . ?
C6 C10 1.506(15) . ?
C22 C23 1.348(14) . ?
C22 C21 1.381(15) . ?
C24 C26 1.508(14) . ?
C24 C19 1.520(15) . ?
C10 C12 1.539(15) . ?
C10 C11 1.570(14) . ?
C7 C8 1.504(15) . ?
C7 C9 1.508(15) . ?
C33 C34 1.358(13) . ?
C41 C46 1.380(15) . ?
C41 C40 1.431(16) . ?
C45 C44 1.340(16) . ?
C45 C46 1.378(15) . ?
